data_7059348
loop_
_publ_author_name
'Avila, Y.'
'Crespo, P. M.'
'Plasencia, Y.'
'Mojica, H. R.'
'Rodr\'iguez-Hern\'andez, J.'
'Reguera, E.'

_publ_section_title
;
 Thermally induced spin crossover in Fe(PyrDer)2[Fe(CN)5NO] with PyrDer =
 4-substituted pyridine derivatives
;
_journal_issue 15
_journal_name_full 'New Journal of Chemistry'
_journal_page_first 5937
_journal_page_last 5946
_journal_paper_doi 10.1039/D0NJ00595A
_journal_volume 44
_journal_year 2020
_chemical_formula_structural Fe(C6N)2[Fe(CN)5NO]
_chemical_formula_sum 'C17 Fe2 N8 O'
_chemical_name_systematic ' iron methylpyridine pentacyanonitrosilferrates (II)'
_space_group_IT_number 4
_space_group_name_Hall 'P 2yb'
_space_group_name_H-M_alt 'P 1 21 1'
_symmetry_cell_setting monoclinic
_symmetry_space_group_name_Hall 'P 2yb'
_symmetry_space_group_name_H-M 'P 1 21 1'
_audit_update_record
;
2019-12-17 deposited with the CCDC.	2020-03-03 downloaded from the CCDC.
;
_cell_angle_alpha 90.0000
_cell_angle_beta 105.826(1)
_cell_angle_gamma 90.0000
_cell_formula_units_Z 2
_cell_length_a 9.8979(2)
_cell_length_b 14.8359(4)
_cell_length_c 7.3795(1)
_cell_measurement_temperature 300
_cell_volume 1042.56(4)
_cod_data_source_file d0nj00595a2.cif
_cod_data_source_block Fe(C6N)2[Fe(CN)5NO]-300K
_cod_depositor_comments
;
The following automatic conversions were performed:

data item '_symmetry_cell_setting' value 'Monoclinic' was changed to
'monoclinic' in accordance with the
/home/data/users/saulius/crontab/automatic-downloads/rss-feeds/RSC/lib/dictionaries/cif_core.dic
dictionary named 'cif_core.dic' version 2.4.2 last updated on
2011-04-26.

Automatic conversion script
Id: cif_fix_values 7556 2019-12-06 15:28:31Z antanas 

 Adding full bibliography for 7059348--7059351.cif.

 Adding full bibliography for 7059348--7059351.cif.
;
_cod_original_cell_volume 1042.40(2)
_cod_original_sg_symbol_H-M 'P 21'
_cod_original_formula_sum 'Fe2 C17 N8 O1'
_cod_database_code 7059348

loop_
_symmetry_equiv_pos_as_xyz
x,y,z
-x,y+1/2,-z

loop_
_atom_site_label
_atom_site_fract_x
_atom_site_fract_y
_atom_site_fract_z
_atom_site_U_iso_or_equiv
_atom_site_occupancy
_atom_site_adp_type
_atom_site_type_symbol
Fee 0.9819(1) 0.5453(1) 0.5102(1) 0.038(2) 1.00000 Uiso Fe
Fei 0.9934(1) 0.8116(1) 0.9962(1) 0.038(2) 1.00000 Uiso Fe
C1 0.9824(3) 0.9098(2) 0.8236(3) 0.068(3) 1.00000 Uiso C
N1 0.9725(3) 0.9717(4) 0.7314(4) 0.068(3) 1.00000 Uiso N
C2 0.9948(3) 0.7260(4) 0.8009(3) 0.068(3) 1.00000 Uiso C
N2 1.0010(2) 0.6738(3) 0.6931(5) 0.068(3) 1.00000 Uiso N
C3 0.9889(5) 0.8971(5) 1.1844(5) 0.068(3) 1.00000 Uiso C
N3 0.9861(4) 0.9481(4) 1.2965(3) 0.068(3) 1.00000 Uiso N
C4 0.9982(4) 0.7120(2) 1.1661(4) 0.068(3) 1.00000 Uiso C
N4 0.9964(3) 0.6522(2) 1.2605(2) 0.068(3) 1.00000 Uiso N
C5 0.7924(3) 0.8065(3) 0.9345(2) 0.068(3) 1.00000 Uiso C
N5 0.6743(2) 0.8096(3) 0.9054(3) 0.068(3) 1.00000 Uiso N
N6 1.1612(2) 0.8178(3) 1.0418(1) 0.068(3) 1.00000 Uiso N
O1 1.2789(2) 0.8228(5) 1.0673(5) 0.068(3) 1.00000 Uiso O
N7 1.2216(5) 0.5264(4) 0.6004(3) 0.068(3) 1.00000 Uiso N
C6 1.2849(4) 0.6095(4) 0.5990(3) 0.068(3) 1.00000 Uiso C
C7 1.4290(4) 0.6172(2) 0.6690(3) 0.068(3) 1.00000 Uiso C
C8 1.5082(3) 0.5418(2) 0.7397(4) 0.068(3) 1.00000 Uiso C
C9 1.4448(3) 0.4587(2) 0.7410(4) 0.068(3) 1.00000 Uiso C
C10 1.3007(4) 0.4510(4) 0.6710(5) 0.068(3) 1.00000 Uiso C
C11 1.6655(5) 0.5502(4) 0.8162(3) 0.068(3) 1.00000 Uiso C
N8 0.7426(2) 0.5189(6) 0.3413(2) 0.068(3) 1.00000 Uiso N
C12 0.6600(2) 0.4433(4) 0.3371(2) 0.068(3) 1.00000 Uiso C
C13 0.5151(2) 0.4501(3) 0.2880(3) 0.068(3) 1.00000 Uiso C
C14 0.4521(3) 0.5333(3) 0.2428(4) 0.068(3) 1.00000 Uiso C
C15 0.5348(4) 0.6089(4) 0.2471(5) 0.068(3) 1.00000 Uiso C
C16 0.6797(4) 0.6022(5) 0.2961(3) 0.068(3) 1.00000 Uiso C
C17 0.2941(2) 0.5415(5) 0.1891(3) 0.068(3) 1.00000 Uiso C

loop_
_atom_type_symbol
_atom_type_scat_Cromer_Mann_a1
_atom_type_scat_Cromer_Mann_b1
_atom_type_scat_Cromer_Mann_a2
_atom_type_scat_Cromer_Mann_b2
_atom_type_scat_Cromer_Mann_a3
_atom_type_scat_Cromer_Mann_b3
_atom_type_scat_Cromer_Mann_a4
_atom_type_scat_Cromer_Mann_b4
_atom_type_scat_Cromer_Mann_c
_atom_type_scat_dispersion_real
_atom_type_scat_dispersion_imag
_atom_type_scat_source
c 2.31000 20.84390 1.02000 10.20750 1.58860 0.56870 0.86500 51.65120 0.21560 0.00200 0.00200 International_Tables_for_Crystallography_Vol.C(1991)_Tables_6.1.1.4_and_6.1.1.5
n 12.21260 0.00570 3.13220 9.89330 2.01250 28.99750 1.16630 0.58260 -11.52900 0.00400 0.00300 International_Tables_for_Crystallography_Vol.C(1991)_Tables_6.1.1.4_and_6.1.1.5
fe 11.76950 4.76110 7.35730 0.30720 3.52220 15.35350 2.30450 76.88050 1.03690 0.30100 0.84500 International_Tables_for_Crystallography_Vol.C(1991)_Tables_6.1.1.4_and_6.1.1.5
o 3.04850 13.27710 2.28680 5.70110 1.54630 0.32390 0.86700 32.90890 0.25080 0.00800 0.00600 International_Tables_for_Crystallography_Vol.C(1991)_Tables_6.1.1.4_and_6.1.1.5
